data_2232421
loop_
_publ_author_name
'Dong, Fu-Yue'
'Wu, Jie'
'Tian, Hai-Yan'
'Ye, Qing-Mei'
'Jiang, Ren-Wang'

_publ_section_title
;
 Gallic acid pyridine monosolvate
;
_journal_coeditor_code PK2351
_journal_issue 11
_journal_name_full 'Acta Crystallographica Section E'
_journal_page_first o3096
_journal_paper_doi 10.1107/S1600536811043868
_journal_volume 67
_journal_year 2011
_chemical_formula_iupac 'C5 H5 N, C7 H6 O5'
_chemical_formula_moiety 'C5 H5 N, C7 H6 O5'
_chemical_formula_sum 'C12 H11 N O5'
_chemical_formula_weight 249.22
_chemical_name_common 'Gallic acid pyridine monosolvate'
_chemical_name_systematic
;
3,4,5-trihydroxybenzoic acid pyridine monosolvate
;
_space_group_IT_number 14
_symmetry_cell_setting monoclinic
_symmetry_space_group_name_Hall '-P 2yn'
_symmetry_space_group_name_H-M 'P 1 21/n 1'
_atom_sites_solution_hydrogens geom
_atom_sites_solution_primary direct
_atom_sites_solution_secondary difmap
_audit_creation_method SHELXL-97
_cell_angle_alpha 90.00
_cell_angle_beta 107.632(8)
_cell_angle_gamma 90.00
_cell_formula_units_Z 4
_cell_length_a 9.3350(10)
_cell_length_b 10.435(2)
_cell_length_c 11.8581(15)
_cell_measurement_reflns_used 2601
_cell_measurement_temperature 293(2)
_cell_measurement_theta_max 25.0
_cell_measurement_theta_min 2.45
_cell_volume 1100.8(3)
_computing_cell_refinement 'SAINT (Bruker, 1998)'
_computing_data_collection 'SMART (Bruker, 1998)'
_computing_data_reduction 'SAINT (Bruker, 1998)'
_computing_molecular_graphics 'XP in SHELXTL (Sheldrick, 2008)'
_computing_publication_material 'SHELXTL (Sheldrick, 2008)'
_computing_structure_refinement 'SHELXTL (Sheldrick, 2008)'
_computing_structure_solution 'SHELXTL (Sheldrick, 2008)'
_diffrn_ambient_temperature 293(2)
_diffrn_measured_fraction_theta_full 1.000
_diffrn_measured_fraction_theta_max 1.000
_diffrn_measurement_device_type 'Bruker SMART CCD 1000'
_diffrn_measurement_method '\w scan'
_diffrn_radiation_monochromator graphite
_diffrn_radiation_source 'fine-focus sealed tube'
_diffrn_radiation_type MoK\a
_diffrn_radiation_wavelength 0.71073
_diffrn_reflns_av_R_equivalents 0.0568
_diffrn_reflns_av_sigmaI/netI 0.0990
_diffrn_reflns_limit_h_max 11
_diffrn_reflns_limit_h_min -1
_diffrn_reflns_limit_k_max 12
_diffrn_reflns_limit_k_min -1
_diffrn_reflns_limit_l_max 13
_diffrn_reflns_limit_l_min -14
_diffrn_reflns_number 2601
_diffrn_reflns_theta_full 25.00
_diffrn_reflns_theta_max 25.00
_diffrn_reflns_theta_min 2.45
_diffrn_standards_number 0
_exptl_absorpt_coefficient_mu 0.119
_exptl_absorpt_correction_T_max 0.986
_exptl_absorpt_correction_T_min 0.821
_exptl_absorpt_correction_type multi-scan
_exptl_absorpt_process_details '(SADABS; Sheldrick, 2004)'
_exptl_crystal_colour colorless
_exptl_crystal_density_diffrn 1.504
_exptl_crystal_density_method 'not measured'
_exptl_crystal_description prism
_exptl_crystal_F_000 520
_exptl_crystal_size_max 0.34
_exptl_crystal_size_mid 0.20
_exptl_crystal_size_min 0.12
_refine_diff_density_max 0.360
_refine_diff_density_min -0.303
_refine_ls_extinction_coef 0.026(5)
_refine_ls_extinction_expression Fc^*^=kFc[1+0.001xFc^2^\l^3^/sin(2\q)]^-1/4^
_refine_ls_extinction_method 'SHELXTL (Sheldrick, 2008)'
_refine_ls_goodness_of_fit_ref 1.021
_refine_ls_hydrogen_treatment constr
_refine_ls_matrix_type full
_refine_ls_number_parameters 166
_refine_ls_number_reflns 1944
_refine_ls_number_restraints 0
_refine_ls_restrained_S_all 1.021
_refine_ls_R_factor_all 0.1396
_refine_ls_R_factor_gt 0.0658
_refine_ls_shift/su_max 0.000
_refine_ls_shift/su_mean 0.000
_refine_ls_structure_factor_coef Fsqd
_refine_ls_weighting_details 'calc w=1/[\s^2^(Fo^2^)+(0.0724P)^2^] where P=(Fo^2^+2Fc^2^)/3'
_refine_ls_weighting_scheme calc
_refine_ls_wR_factor_gt 0.1404
_refine_ls_wR_factor_ref 0.1717
_reflns_number_gt 1031
_reflns_number_total 1944
_reflns_threshold_expression I>2\s(I)
_cod_data_source_file pk2351.cif
_cod_data_source_block I
_cod_original_cell_volume 1100.9(3)
_cod_original_sg_symbol_H-M 'P 21/n'
_cod_database_code 2232421
_cod_database_fobs_code 2232421

loop_
_symmetry_equiv_pos_as_xyz
'x, y, z'
'-x, -y, -z'
'-x+1/2, y+1/2, -z+1/2'
'x-1/2, -y-1/2, z-1/2'

loop_
_atom_site_type_symbol
_atom_site_label
_atom_site_fract_x
_atom_site_fract_y
_atom_site_fract_z
_atom_site_U_iso_or_equiv
_atom_site_adp_type
_atom_site_calc_flag
_atom_site_refinement_flags
_atom_site_occupancy
_atom_site_symmetry_multiplicity
O O1 0.2507(3) 0.4817(3) 0.5719(2) 0.0455(9) Uani d . 1 1
H H1A 0.1613 0.4918 0.5650 0.068 Uiso calc R 1 1
O O2 0.0218(3) 0.5026(3) 0.3644(3) 0.0478(9) Uani d . 1 1
H H2A -0.0003 0.5559 0.3111 0.09(2) Uiso calc R 1 1
O O3 0.0523(3) 0.3953(3) 0.1596(2) 0.0443(9) Uani d . 1 1
H H3A 0.0722 0.3559 0.1064 0.026(12) Uiso calc R 1 1
O O4 0.6443(3) 0.2100(3) 0.4836(2) 0.0447(9) Uani d . 1 1
H H4A 0.7301 0.2041 0.4794 0.067 Uiso calc R 1 1
O O5 0.5775(3) 0.1955(3) 0.2878(2) 0.0372(8) Uani d . 1 1
C C1 0.4139(4) 0.3050(4) 0.3759(3) 0.0272(10) Uani d . 1 1
C C2 0.3957(4) 0.3632(4) 0.4761(3) 0.0335(10) Uani d . 1 1
H H2B 0.4718 0.3581 0.5478 0.040 Uiso calc R 1 1
C C3 0.2654(4) 0.4285(4) 0.4696(3) 0.0319(10) Uani d . 1 1
C C4 0.1511(4) 0.4397(4) 0.3634(3) 0.0293(10) Uani d . 1 1
C C5 0.1690(4) 0.3824(4) 0.2629(3) 0.0299(10) Uani d . 1 1
C C6 0.2988(4) 0.3151(4) 0.2682(3) 0.0308(10) Uani d . 1 1
H H6A 0.3096 0.2768 0.2004 0.037 Uiso calc R 1 1
C C7 0.5536(4) 0.2314(4) 0.3809(3) 0.0298(10) Uani d . 1 1
N N1 0.9126(4) 0.1750(4) 0.4402(4) 0.0467(10) Uani d . 1 1
C C8 1.1809(5) 0.0925(5) 0.4259(5) 0.0508(13) Uani d . 1 1
H H8A 1.2731 0.0630 0.4216 0.061 Uiso calc R 1 1
C C9 1.1691(5) 0.1366(5) 0.5296(5) 0.0544(14) Uani d . 1 1
H H9A 1.2532 0.1387 0.5962 0.065 Uiso calc R 1 1
C C10 1.0337(6) 0.1779(5) 0.5367(4) 0.0516(14) Uani d . 1 1
H H10A 1.0251 0.2082 0.6082 0.062 Uiso calc R 1 1
C C11 0.9235(6) 0.1326(5) 0.3370(4) 0.0529(14) Uani d . 1 1
H H11A 0.8389 0.1312 0.2708 0.063 Uiso calc R 1 1
C C12 1.0599(6) 0.0908(5) 0.3285(4) 0.0542(14) Uani d . 1 1
H H12A 1.0685 0.0619 0.2567 0.065 Uiso calc R 1 1

loop_
_atom_site_aniso_label
_atom_site_aniso_U_11
_atom_site_aniso_U_22
_atom_site_aniso_U_33
_atom_site_aniso_U_12
_atom_site_aniso_U_13
_atom_site_aniso_U_23
O1 0.0410(17) 0.066(2) 0.0299(16) 0.0120(17) 0.0106(13) -0.0052(16)
O2 0.0428(18) 0.065(2) 0.0382(17) 0.0205(18) 0.0164(14) 0.0152(18)
O3 0.0319(16) 0.067(2) 0.0288(16) 0.0128(16) 0.0009(13) -0.0029(17)
O4 0.0269(15) 0.071(2) 0.0322(16) 0.0146(17) 0.0036(13) 0.0038(16)
O5 0.0367(16) 0.051(2) 0.0277(15) 0.0034(15) 0.0150(12) -0.0043(15)
C1 0.024(2) 0.032(2) 0.026(2) -0.0016(19) 0.0081(17) 0.0049(18)
C2 0.027(2) 0.044(3) 0.024(2) -0.001(2) -0.0009(17) -0.002(2)
C3 0.036(2) 0.036(3) 0.026(2) -0.001(2) 0.0132(19) -0.0036(19)
C4 0.027(2) 0.035(3) 0.026(2) 0.009(2) 0.0088(17) 0.0079(19)
C5 0.022(2) 0.038(3) 0.026(2) -0.003(2) 0.0023(17) 0.0054(19)
C6 0.026(2) 0.043(3) 0.0227(19) -0.005(2) 0.0056(16) 0.0005(19)
C7 0.0213(19) 0.039(3) 0.026(2) -0.005(2) 0.0024(17) 0.003(2)
N1 0.036(2) 0.043(3) 0.065(3) 0.0048(19) 0.021(2) 0.005(2)
C8 0.042(3) 0.039(3) 0.078(4) 0.006(2) 0.028(3) 0.013(3)
C9 0.037(3) 0.054(3) 0.060(3) -0.008(3) -0.003(2) 0.011(3)
C10 0.067(3) 0.048(3) 0.047(3) -0.012(3) 0.028(3) -0.009(3)
C11 0.054(3) 0.048(3) 0.043(3) -0.003(3) -0.006(2) 0.012(3)
C12 0.077(4) 0.049(3) 0.049(3) 0.004(3) 0.038(3) 0.002(3)

loop_
_atom_type_symbol
_atom_type_description
_atom_type_scat_dispersion_real
_atom_type_scat_dispersion_imag
_atom_type_scat_source
C C 0.0033 0.0000 'International Tables Vol C Tables 4.2.6.8 and 6.1.1.4'
H H 0.0000 0.0000 'International Tables Vol C Tables 4.2.6.8 and 6.1.1.4'
N N 0.0061 0.0000 'International Tables Vol C Tables 4.2.6.8 and 6.1.1.4'
O O 0.0106 0.0000 'International Tables Vol C Tables 4.2.6.8 and 6.1.1.4'

loop_
_geom_angle_atom_site_label_1
_geom_angle_atom_site_label_2
_geom_angle_atom_site_label_3
_geom_angle
C3 O1 H1A 109.5
C4 O2 H2A 109.5
C5 O3 H3A 109.5
C7 O4 H4A 109.5
C2 C1 C6 119.2(4)
C2 C1 C7 121.3(3)
C6 C1 C7 119.5(3)
C3 C2 C1 120.2(3)
C3 C2 H2B 119.9
C1 C2 H2B 119.9
C2 C3 O1 118.2(3)
C2 C3 C4 121.1(4)
O1 C3 C4 120.7(4)
O2 C4 C3 117.9(4)
O2 C4 C5 123.1(3)
C3 C4 C5 118.9(4)
O3 C5 C6 122.3(4)
O3 C5 C4 116.9(4)
C6 C5 C4 120.7(3)
C5 C6 C1 119.8(4)
C5 C6 H6A 120.1
C1 C6 H6A 120.1
O5 C7 O4 123.2(4)
O5 C7 C1 120.3(3)
O4 C7 C1 116.5(3)
C11 N1 C10 120.8(4)
C9 C8 C12 120.4(5)
C9 C8 H8A 119.8
C12 C8 H8A 119.8
C8 C9 C10 119.9(5)
C8 C9 H9A 120.1
C10 C9 H9A 120.1
N1 C10 C9 119.8(4)
N1 C10 H10A 120.1
C9 C10 H10A 120.1
N1 C11 C12 120.0(5)
N1 C11 H11A 120.0
C12 C11 H11A 120.0
C8 C12 C11 119.1(5)
C8 C12 H12A 120.5
C11 C12 H12A 120.5

loop_
_geom_bond_atom_site_label_1
_geom_bond_atom_site_label_2
_geom_bond_distance
O1 C3 1.379(5)
O1 H1A 0.8200
O2 C4 1.377(5)
O2 H2A 0.8200
O3 C5 1.378(4)
O3 H3A 0.8200
O4 C7 1.275(4)
O4 H4A 0.8200
O5 C7 1.248(4)
C1 C2 1.391(5)
C1 C6 1.402(5)
C1 C7 1.499(5)
C2 C3 1.375(5)
C2 H2B 0.9300
C3 C4 1.387(5)
C4 C5 1.388(5)
C5 C6 1.385(5)
C6 H6A 0.9300
N1 C11 1.333(6)
N1 C10 1.343(6)
C8 C9 1.348(7)
C8 C12 1.349(7)
C8 H8A 0.9300
C9 C10 1.362(7)
C9 H9A 0.9300
C10 H10A 0.9300
C11 C12 1.379(7)
C11 H11A 0.9300
C12 H12A 0.9300

loop_
_geom_hbond_atom_site_label_D
_geom_hbond_atom_site_label_H
_geom_hbond_atom_site_label_A
_geom_hbond_site_symmetry_A
_geom_hbond_distance_DH
_geom_hbond_distance_HA
_geom_hbond_distance_DA
_geom_hbond_angle_DHA
O1 H1A O2 2_566 0.820 2.120 2.869(3) 151.88
O1 H1A O2 . 0.820 2.343 2.736(4) 110.07
O2 H2A O5 3_555 0.820 1.872 2.675(4) 165.87
O3 H3A O4 4_565 0.820 1.908 2.718(3) 169.19
O4 H4A N1 . 0.820 1.921 2.730(4) 168.78

loop_
_geom_torsion_atom_site_label_1
_geom_torsion_atom_site_label_2
_geom_torsion_atom_site_label_3
_geom_torsion_atom_site_label_4
_geom_torsion
C6 C1 C2 C3 0.9(6)
C7 C1 C2 C3 -179.0(4)
C1 C2 C3 O1 178.3(4)
C1 C2 C3 C4 -1.2(6)
C2 C3 C4 O2 177.8(4)
O1 C3 C4 O2 -1.6(6)
C2 C3 C4 C5 0.8(6)
O1 C3 C4 C5 -178.7(4)
O2 C4 C5 O3 2.7(6)
C3 C4 C5 O3 179.6(4)
O2 C4 C5 C6 -177.0(4)
C3 C4 C5 C6 -0.1(7)
O3 C5 C6 C1 -179.9(4)
C4 C5 C6 C1 -0.2(6)
C2 C1 C6 C5 -0.2(6)
C7 C1 C6 C5 179.7(4)
C2 C1 C7 O5 -169.7(4)
C6 C1 C7 O5 10.4(6)
C2 C1 C7 O4 9.5(6)
C6 C1 C7 O4 -170.3(4)
C12 C8 C9 C10 1.0(8)
C11 N1 C10 C9 -0.4(7)
C8 C9 C10 N1 -0.2(8)
C10 N1 C11 C12 0.2(7)
C9 C8 C12 C11 -1.2(8)
N1 C11 C12 C8 0.6(7)

loop_
_cod_related_entry_id
_cod_related_entry_database
_cod_related_entry_code
1 ChemSpider 10653740
